data_4314657
loop_
_publ_author_name
'Shengfa Ye'
'Frank Neese'
'Andrew Ozarowski'
'Dmitry Smirnov'
'J. Krzystek'
'Joshua Telser'
'Ju-Hsiou Liao'
'Chen-Hsiung Hung'
'Wei-Chen Chu'
'Yi-Feng Tsai'
'Rong-Chin Wang'
'Kun-Yuan Chen'
'Hua-Fen Hsu'

_publ_section_title
;
 Family of V(III)-Tristhiolato Complexes Relevant to Functional Models of
 Vanadium Nitrogenase: Synthesis and Electronic Structure Investigations
 by Means of High-Frequency and -Field Electron Paramagnetic Resonance
 Coupled to Quantum Chemical Computations.
;
_journal_name_full 'Inorganic Chemistry'
_journal_page_first 977
_journal_page_last 988
_journal_paper_doi 10.1021/ic9017745
_journal_volume 49
_journal_year 2010
_chemical_formula_sum 'C33 H34 N2 O2 P S3 V'
_chemical_formula_weight 668.10
_chemical_name_systematic
; 

 ? 

;
_space_group_IT_number 2
_symmetry_cell_setting triclinic
_symmetry_space_group_name_Hall '-P 1'
_symmetry_space_group_name_H-M 'P -1'
_atom_sites_solution_hydrogens geom
_atom_sites_solution_primary direct
_atom_sites_solution_secondary difmap
_audit_creation_method SHELXL-97
_cell_angle_alpha 85.7640(10)
_cell_angle_beta 83.4080(10)
_cell_angle_gamma 78.4900(10)
_cell_formula_units_Z 2
_cell_length_a 9.2708(7)
_cell_length_b 9.7822(7)
_cell_length_c 18.2902(13)
_cell_measurement_temperature 298(2)
_cell_volume 1612.4(2)
_computing_cell_refinement 'BRUKER SMART'
_computing_data_collection 'BRUKER SMART'
_computing_data_reduction 'BRUKER SAINT'
_computing_molecular_graphics Ortep-3
_computing_publication_material 'Wingx publication routines (Farrugia, 1999)'
_computing_structure_refinement 'SHELXL-97 (Sheldrick, 1997)'
_computing_structure_solution 'SHELXS-97 (Sheldrick, 1990)'
_diffrn_ambient_temperature 298(2)
_diffrn_measured_fraction_theta_full 0.953
_diffrn_measured_fraction_theta_max 0.953
_diffrn_measurement_device_type 'Bruker Smart Apex'
_diffrn_measurement_method 'phi-Omega scan'
_diffrn_radiation_monochromator graphite
_diffrn_radiation_source 'fine-focus sealed tube'
_diffrn_radiation_type MoK\a
_diffrn_radiation_wavelength 0.71073
_diffrn_reflns_av_R_equivalents 0.0206
_diffrn_reflns_av_sigmaI/netI 0.0308
_diffrn_reflns_limit_h_max 12
_diffrn_reflns_limit_h_min -12
_diffrn_reflns_limit_k_max 12
_diffrn_reflns_limit_k_min -12
_diffrn_reflns_limit_l_max 23
_diffrn_reflns_limit_l_min -23
_diffrn_reflns_number 19285
_diffrn_reflns_theta_full 28.30
_diffrn_reflns_theta_max 28.30
_diffrn_reflns_theta_min 1.12
_exptl_absorpt_coefficient_mu 0.584
_exptl_absorpt_correction_T_max 0.9675
_exptl_absorpt_correction_T_min 0.6923
_exptl_absorpt_correction_type empirical
_exptl_absorpt_process_details SADABS'
_exptl_crystal_colour red
_exptl_crystal_density_diffrn 1.361
_exptl_crystal_density_method 'not measured'
_exptl_crystal_description plate
_exptl_crystal_F_000 680
_exptl_crystal_size_max 0.68
_exptl_crystal_size_mid 0.34
_exptl_crystal_size_min 0.06
_refine_diff_density_max 0.444
_refine_diff_density_min -0.237
_refine_diff_density_rms 0.085
_refine_ls_extinction_expression Fc^*^=kFc[1+0.001xFc^2^\l^3^/sin(2\q)]^-1/4^
_refine_ls_extinction_method SHELXL
_refine_ls_goodness_of_fit_ref 1.042
_refine_ls_hydrogen_treatment constr
_refine_ls_matrix_type full
_refine_ls_number_parameters 383
_refine_ls_number_reflns 7647
_refine_ls_number_restraints 0
_refine_ls_restrained_S_all 1.042
_refine_ls_R_factor_all 0.0679
_refine_ls_R_factor_gt 0.0441
_refine_ls_shift/su_max 0.04
_refine_ls_shift/su_mean 0.010
_refine_ls_structure_factor_coef Fsqd
_refine_ls_weighting_details 'calc w=1/[\s^2^(Fo^2^)+(0.0834P)^2^+0.1248P] where P=(Fo^2^+2Fc^2^)/3'
_refine_ls_weighting_scheme calc
_refine_ls_wR_factor_gt 0.1195
_refine_ls_wR_factor_ref 0.1378
_reflns_number_gt 5495
_reflns_number_total 7647
_reflns_threshold_expression >2sigma(I)
_cod_data_source_file ic9017745_si_003_2.cif
_cod_data_source_block compound6
_cod_depositor_comments
;
The following automatic conversions were performed:

'_symmetry_cell_setting' value 'Triclinic' changed to 'triclinic'
according to the built-in table from CIF Core dictionary named
'cif_core.dic' version 2.4.1 from
2010-06-29.

'_exptl_absorpt_correction_type' value 'Empirical'
changed to 'empirical' according to the built-in table from CIF Core
dictionary named 'cif_core.dic' version 2.4.1 from 2010-06-29.

Automatic conversion script
Id: cif_fix_values 1646 2011-03-28 12:23:43Z adriana 
;
_cod_database_code 4314657

loop_
_symmetry_equiv_pos_as_xyz
'x, y, z'
'-x, -y, -z'

loop_
_atom_site_label
_atom_site_type_symbol
_atom_site_fract_x
_atom_site_fract_y
_atom_site_fract_z
_atom_site_U_iso_or_equiv
_atom_site_adp_type
_atom_site_occupancy
_atom_site_symmetry_multiplicity
_atom_site_calc_flag
_atom_site_refinement_flags
_atom_site_disorder_assembly
_atom_site_disorder_group
V1 V 0.79671(4) 0.37531(4) 0.33714(2) 0.04039(13) Uani 1 1 d . . .
P1 P 0.87958(6) 0.28290(6) 0.21952(3) 0.03789(15) Uani 1 1 d . . .
S3 S 0.61060(7) 0.51006(7) 0.26975(3) 0.05017(17) Uani 1 1 d . . .
S1 S 1.00055(7) 0.49141(7) 0.29211(4) 0.05244(17) Uani 1 1 d . . .
S2 S 0.72166(8) 0.15461(7) 0.35775(4) 0.05867(19) Uani 1 1 d . . .
O3 O 0.3214(8) 0.8701(9) 0.3475(3) 0.238(4) Uani 1 1 d . . .
O4 O 0.1611(13) 0.8207(10) 0.2579(5) 0.285(5) Uani 1 1 d . . .
N1 N 0.7152(2) 0.4986(2) 0.43255(11) 0.0474(5) Uani 1 1 d . . .
N2 N 0.9375(2) 0.2864(2) 0.42223(11) 0.0493(5) Uani 1 1 d . . .
C1 C 1.1280(3) 0.3663(3) 0.23991(12) 0.0471(5) Uani 1 1 d . . .
C2 C 1.0775(2) 0.2691(3) 0.20174(13) 0.0456(5) Uani 1 1 d . . .
C3 C 1.1762(3) 0.1741(3) 0.15949(16) 0.0610(7) Uani 1 1 d . . .
H3 H 1.1410 0.1097 0.1348 0.073 Uiso 1 1 calc R . .
C4 C 1.3285(3) 0.1727(4) 0.15306(19) 0.0743(9) Uani 1 1 d . . .
C5 C 1.3762(3) 0.2667(4) 0.19289(18) 0.0747(9) Uani 1 1 d . . .
H5 H 1.4773 0.2648 0.1912 0.090 Uiso 1 1 calc R . .
C6 C 1.2802(3) 0.3629(3) 0.23487(15) 0.0617(7) Uani 1 1 d . . .
H6 H 1.3165 0.4260 0.2600 0.074 Uiso 1 1 calc R . .
C7 C 1.4357(4) 0.0700(5) 0.1054(3) 0.1202(16) Uani 1 1 d . . .
H7A H 1.4513 0.1118 0.0567 0.180 Uiso 1 1 calc R . .
H7B H 1.3956 -0.0126 0.1028 0.180 Uiso 1 1 calc R . .
H7C H 1.5283 0.0454 0.1264 0.180 Uiso 1 1 calc R . .
C8 C 0.6658(3) 0.4940(2) 0.17444(13) 0.0446(5) Uani 1 1 d . . .
C9 C 0.5828(3) 0.5770(3) 0.12289(16) 0.0595(7) Uani 1 1 d . . .
H9 H 0.4979 0.6401 0.1387 0.071 Uiso 1 1 calc R . .
C10 C 0.6263(4) 0.5657(3) 0.04850(16) 0.0681(8) Uani 1 1 d . . .
H10 H 0.5687 0.6209 0.0149 0.082 Uiso 1 1 calc R . .
C11 C 0.7519(3) 0.4758(4) 0.02258(15) 0.0644(8) Uani 1 1 d . . .
C12 C 0.8343(3) 0.3920(3) 0.07391(13) 0.0552(6) Uani 1 1 d . . .
H12 H 0.9198 0.3300 0.0576 0.066 Uiso 1 1 calc R . .
C13 C 0.7911(2) 0.3995(2) 0.14896(12) 0.0425(5) Uani 1 1 d . . .
C14 C 0.7994(4) 0.4651(5) -0.05915(17) 0.0999(13) Uani 1 1 d . . .
H14A H 0.8027 0.3715 -0.0727 0.150 Uiso 1 1 calc R . .
H14B H 0.8957 0.4881 -0.0701 0.150 Uiso 1 1 calc R . .
H14C H 0.7298 0.5290 -0.0864 0.150 Uiso 1 1 calc R . .
C15 C 0.8311(2) 0.1154(2) 0.21127(14) 0.0451(5) Uani 1 1 d . . .
C16 C 0.8571(3) 0.0411(3) 0.14773(17) 0.0609(7) Uani 1 1 d . . .
H16 H 0.9002 0.0798 0.1048 0.073 Uiso 1 1 calc R . .
C17 C 0.8201(3) -0.0899(3) 0.1467(2) 0.0745(9) Uani 1 1 d . . .
C18 C 0.7559(4) -0.1427(3) 0.2119(2) 0.0815(10) Uani 1 1 d . . .
H18 H 0.7333 -0.2314 0.2133 0.098 Uiso 1 1 calc R . .
C19 C 0.7244(4) -0.0695(3) 0.27458(19) 0.0697(8) Uani 1 1 d . . .
H19 H 0.6784 -0.1079 0.3168 0.084 Uiso 1 1 calc R . .
C20 C 0.7608(3) 0.0631(3) 0.27583(15) 0.0497(6) Uani 1 1 d . . .
C21 C 0.8481(5) -0.1675(5) 0.0769(3) 0.1192(16) Uani 1 1 d . . .
H21A H 0.7683 -0.1345 0.0470 0.179 Uiso 1 1 calc R . .
H21B H 0.8545 -0.2656 0.0889 0.179 Uiso 1 1 calc R . .
H21C H 0.9393 -0.1521 0.0502 0.179 Uiso 1 1 calc R . .
C22 C 0.7843(3) 0.4631(3) 0.49388(13) 0.0495(6) Uani 1 1 d . . .
C23 C 0.7422(3) 0.5354(3) 0.55782(15) 0.0634(7) Uani 1 1 d . . .
H23 H 0.7917 0.5080 0.5995 0.076 Uiso 1 1 calc R . .
C24 C 0.6266(3) 0.6480(4) 0.55887(17) 0.0711(8) Uani 1 1 d . . .
H24 H 0.5964 0.6974 0.6013 0.085 Uiso 1 1 calc R . .
C25 C 0.5567(3) 0.6861(4) 0.49645(17) 0.0698(8) Uani 1 1 d . . .
H25 H 0.4784 0.7621 0.4959 0.084 Uiso 1 1 calc R . .
C26 C 0.6030(3) 0.6113(3) 0.43469(15) 0.0577(6) Uani 1 1 d . . .
H26 H 0.5554 0.6391 0.3925 0.069 Uiso 1 1 calc R . .
C27 C 1.0487(3) 0.1759(3) 0.41355(17) 0.0646(7) Uani 1 1 d . . .
H27 H 1.0722 0.1380 0.3675 0.078 Uiso 1 1 calc R . .
C28 C 1.1290(4) 0.1168(3) 0.4703(2) 0.0772(9) Uani 1 1 d . . .
H28 H 1.2046 0.0395 0.4627 0.093 Uiso 1 1 calc R . .
C29 C 1.0976(4) 0.1717(4) 0.5376(2) 0.0809(10) Uani 1 1 d . . .
H29 H 1.1507 0.1320 0.5766 0.097 Uiso 1 1 calc R . .
C30 C 0.9872(4) 0.2857(3) 0.54731(16) 0.0702(8) Uani 1 1 d . . .
H30 H 0.9657 0.3257 0.5928 0.084 Uiso 1 1 calc R . .
C31 C 0.9066(3) 0.3422(3) 0.48884(13) 0.0498(6) Uani 1 1 d . . .
C32 C 0.3212(16) 0.8598(17) 0.2845(9) 0.313(9) Uani 1 1 d . . .
C33 C 0.2096(10) 0.7988(9) 0.1927(7) 0.215(5) Uani 1 1 d . . .

loop_
_atom_site_aniso_label
_atom_site_aniso_U_11
_atom_site_aniso_U_22
_atom_site_aniso_U_33
_atom_site_aniso_U_23
_atom_site_aniso_U_13
_atom_site_aniso_U_12
V1 0.0432(2) 0.0426(2) 0.0372(2) -0.00421(15) -0.00841(15) -0.00948(16)
P1 0.0369(3) 0.0407(3) 0.0388(3) -0.0055(2) -0.0083(2) -0.0104(2)
S3 0.0458(3) 0.0548(4) 0.0496(3) -0.0079(3) -0.0126(3) -0.0025(3)
S1 0.0575(4) 0.0559(4) 0.0517(4) -0.0099(3) -0.0089(3) -0.0251(3)
S2 0.0760(5) 0.0563(4) 0.0492(4) 0.0040(3) -0.0064(3) -0.0281(3)
O3 0.188(6) 0.270(8) 0.198(6) -0.042(6) 0.021(5) 0.086(5)
O4 0.321(11) 0.257(9) 0.293(10) 0.088(8) -0.059(8) -0.116(8)
N1 0.0470(11) 0.0548(12) 0.0430(10) -0.0069(9) -0.0057(8) -0.0136(9)
N2 0.0516(11) 0.0510(11) 0.0472(11) 0.0006(9) -0.0147(9) -0.0103(9)
C1 0.0476(13) 0.0584(14) 0.0400(12) 0.0031(10) -0.0123(10) -0.0192(11)
C2 0.0366(11) 0.0574(14) 0.0448(12) -0.0023(10) -0.0088(9) -0.0110(10)
C3 0.0456(14) 0.0750(18) 0.0640(17) -0.0186(14) -0.0088(12) -0.0080(13)
C4 0.0425(14) 0.095(2) 0.082(2) -0.0131(18) -0.0002(14) -0.0052(15)
C5 0.0380(14) 0.108(3) 0.081(2) -0.0003(19) -0.0100(14) -0.0197(16)
C6 0.0480(14) 0.087(2) 0.0577(16) 0.0032(14) -0.0158(12) -0.0286(14)
C7 0.058(2) 0.148(4) 0.146(4) -0.056(3) 0.013(2) 0.005(2)
C8 0.0455(12) 0.0479(13) 0.0457(12) 0.0015(10) -0.0163(10) -0.0168(10)
C9 0.0585(16) 0.0556(15) 0.0674(17) 0.0026(13) -0.0278(13) -0.0083(12)
C10 0.076(2) 0.077(2) 0.0607(17) 0.0162(15) -0.0376(15) -0.0269(16)
C11 0.0677(18) 0.091(2) 0.0449(14) 0.0093(14) -0.0198(13) -0.0365(16)
C12 0.0506(14) 0.0738(17) 0.0453(13) -0.0031(12) -0.0092(11) -0.0194(13)
C13 0.0439(12) 0.0489(12) 0.0395(11) -0.0010(10) -0.0117(9) -0.0169(10)
C14 0.101(3) 0.159(4) 0.0444(17) 0.013(2) -0.0170(17) -0.038(3)
C15 0.0411(12) 0.0414(12) 0.0561(14) -0.0121(10) -0.0115(10) -0.0089(9)
C16 0.0520(15) 0.0631(16) 0.0722(18) -0.0270(14) -0.0041(13) -0.0152(13)
C17 0.0608(17) 0.0631(18) 0.106(3) -0.0392(18) -0.0145(17) -0.0104(14)
C18 0.090(2) 0.0503(16) 0.117(3) -0.0129(18) -0.037(2) -0.0265(16)
C19 0.084(2) 0.0522(16) 0.084(2) 0.0070(15) -0.0278(17) -0.0324(15)
C20 0.0499(13) 0.0427(12) 0.0610(15) 0.0013(11) -0.0203(11) -0.0129(10)
C21 0.115(3) 0.114(3) 0.142(4) -0.083(3) 0.007(3) -0.038(3)
C22 0.0523(13) 0.0606(15) 0.0417(12) -0.0056(11) -0.0051(10) -0.0239(12)
C23 0.0630(17) 0.088(2) 0.0459(14) -0.0166(14) -0.0073(12) -0.0236(15)
C24 0.0672(18) 0.093(2) 0.0576(17) -0.0313(16) 0.0025(14) -0.0208(17)
C25 0.0599(17) 0.079(2) 0.0702(19) -0.0255(16) 0.0015(14) -0.0086(15)
C26 0.0546(15) 0.0617(16) 0.0564(15) -0.0143(12) -0.0074(12) -0.0051(12)
C27 0.0660(17) 0.0594(16) 0.0675(18) -0.0075(14) -0.0199(14) -0.0011(14)
C28 0.079(2) 0.0605(18) 0.093(2) 0.0040(17) -0.0383(18) -0.0025(15)
C29 0.094(2) 0.077(2) 0.079(2) 0.0134(18) -0.0460(19) -0.0172(19)
C30 0.086(2) 0.078(2) 0.0531(16) 0.0068(14) -0.0282(15) -0.0232(18)
C31 0.0560(14) 0.0569(14) 0.0425(12) -0.0010(11) -0.0122(11) -0.0212(12)
C32 0.243(14) 0.318(16) 0.39(2) -0.047(17) -0.190(16) 0.021(11)
C33 0.134(6) 0.121(5) 0.389(17) -0.037(9) -0.077(9) 0.016(5)

loop_
_atom_type_symbol
_atom_type_description
_atom_type_scat_dispersion_real
_atom_type_scat_dispersion_imag
_atom_type_scat_source
C C 0.0033 0.0016 'International Tables Vol C Tables 4.2.6.8 and 6.1.1.4'
H H 0.0000 0.0000 'International Tables Vol C Tables 4.2.6.8 and 6.1.1.4'
N N 0.0061 0.0033 'International Tables Vol C Tables 4.2.6.8 and 6.1.1.4'
P P 0.1023 0.0942 'International Tables Vol C Tables 4.2.6.8 and 6.1.1.4'
S S 0.1246 0.1234 'International Tables Vol C Tables 4.2.6.8 and 6.1.1.4'
V V 0.3005 0.5294 'International Tables Vol C Tables 4.2.6.8 and 6.1.1.4'
O O 0.0106 0.0060 'International Tables Vol C Tables 4.2.6.8 and 6.1.1.4'

loop_
_geom_angle_atom_site_label_1
_geom_angle_atom_site_label_2
_geom_angle_atom_site_label_3
_geom_angle
_geom_angle_site_symmetry_1
_geom_angle_site_symmetry_3
_geom_angle_publ_flag
N2 V1 N1 74.24(8) . . ?
N2 V1 S3 164.76(6) . . ?
N1 V1 S3 90.55(6) . . ?
N2 V1 P1 113.76(6) . . ?
N1 V1 P1 168.85(6) . . ?
S3 V1 P1 81.43(2) . . ?
N2 V1 S2 81.38(6) . . ?
N1 V1 S2 108.89(6) . . ?
S3 V1 S2 103.25(3) . . ?
P1 V1 S2 80.65(2) . . ?
N2 V1 S1 83.87(6) . . ?
N1 V1 S1 97.50(6) . . ?
S3 V1 S1 99.34(3) . . ?
P1 V1 S1 76.34(2) . . ?
S2 V1 S1 144.75(3) . . ?
C15 P1 C2 110.04(11) . . ?
C15 P1 C13 106.24(10) . . ?
C2 P1 C13 108.78(11) . . ?
C15 P1 V1 112.72(8) . . ?
C2 P1 V1 109.59(8) . . ?
C13 P1 V1 109.36(8) . . ?
C8 S3 V1 109.07(8) . . ?
C1 S1 V1 104.96(8) . . ?
C20 S2 V1 109.86(9) . . ?
C22 N1 C26 117.2(2) . . ?
C22 N1 V1 117.46(17) . . ?
C26 N1 V1 125.30(17) . . ?
C27 N2 C31 118.3(2) . . ?
C27 N2 V1 123.98(18) . . ?
C31 N2 V1 117.62(16) . . ?
C6 C1 C2 118.4(2) . . ?
C6 C1 S1 121.3(2) . . ?
C2 C1 S1 120.31(18) . . ?
C3 C2 C1 120.4(2) . . ?
C3 C2 P1 127.73(19) . . ?
C1 C2 P1 111.82(18) . . ?
C2 C3 C4 121.3(3) . . ?
C5 C4 C3 117.3(3) . . ?
C5 C4 C7 121.8(3) . . ?
C3 C4 C7 120.9(3) . . ?
C6 C5 C4 122.5(3) . . ?
C5 C6 C1 120.1(3) . . ?
C13 C8 C9 118.4(2) . . ?
C13 C8 S3 121.54(17) . . ?
C9 C8 S3 120.0(2) . . ?
C10 C9 C8 120.2(3) . . ?
C11 C10 C9 122.0(2) . . ?
C10 C11 C12 117.9(3) . . ?
C10 C11 C14 121.6(3) . . ?
C12 C11 C14 120.5(3) . . ?
C13 C12 C11 121.1(3) . . ?
C12 C13 C8 120.3(2) . . ?
C12 C13 P1 124.44(19) . . ?
C8 C13 P1 115.09(17) . . ?
C16 C15 C20 120.6(2) . . ?
C16 C15 P1 125.3(2) . . ?
C20 C15 P1 114.05(17) . . ?
C15 C16 C17 121.7(3) . . ?
C18 C17 C16 116.9(3) . . ?
C18 C17 C21 122.5(3) . . ?
C16 C17 C21 120.6(4) . . ?
C19 C18 C17 122.5(3) . . ?
C18 C19 C20 120.8(3) . . ?
C15 C20 C19 117.4(3) . . ?
C15 C20 S2 122.56(18) . . ?
C19 C20 S2 120.0(2) . . ?
N1 C22 C23 122.3(3) . . ?
N1 C22 C31 115.5(2) . . ?
C23 C22 C31 122.2(2) . . ?
C24 C23 C22 119.3(3) . . ?
C25 C24 C23 118.9(3) . . ?
C24 C25 C26 119.4(3) . . ?
N1 C26 C25 122.9(3) . . ?
N2 C27 C28 122.2(3) . . ?
C29 C28 C27 119.8(3) . . ?
C28 C29 C30 119.1(3) . . ?
C29 C30 C31 119.8(3) . . ?
N2 C31 C30 120.9(3) . . ?
N2 C31 C22 115.1(2) . . ?
C30 C31 C22 124.0(2) . . ?

loop_
_geom_bond_atom_site_label_1
_geom_bond_atom_site_label_2
_geom_bond_distance
_geom_bond_site_symmetry_2
_geom_bond_publ_flag
V1 N2 2.1670(19) . ?
V1 N1 2.172(2) . ?
V1 S3 2.3610(7) . ?
V1 P1 2.3803(7) . ?
V1 S2 2.3888(8) . ?
V1 S1 2.4290(7) . ?
P1 C15 1.804(2) . ?
P1 C2 1.806(2) . ?
P1 C13 1.814(2) . ?
S3 C8 1.769(2) . ?
S1 C1 1.773(3) . ?
S2 C20 1.767(3) . ?
O3 C32 1.163(14) . ?
O4 C33 1.243(12) . ?
N1 C22 1.345(3) . ?
N1 C26 1.356(3) . ?
N2 C27 1.342(3) . ?
N2 C31 1.349(3) . ?
C1 C6 1.397(3) . ?
C1 C2 1.401(3) . ?
C2 C3 1.380(4) . ?
C3 C4 1.401(4) . ?
C4 C5 1.381(4) . ?
C4 C7 1.513(5) . ?
C5 C6 1.372(4) . ?
C8 C13 1.390(3) . ?
C8 C9 1.394(3) . ?
C9 C10 1.380(4) . ?
C10 C11 1.371(5) . ?
C11 C12 1.392(4) . ?
C11 C14 1.514(4) . ?
C12 C13 1.388(3) . ?
C15 C16 1.388(3) . ?
C15 C20 1.396(4) . ?
C16 C17 1.393(4) . ?
C17 C18 1.384(5) . ?
C17 C21 1.504(5) . ?
C18 C19 1.368(5) . ?
C19 C20 1.406(4) . ?
C22 C23 1.389(4) . ?
C22 C31 1.466(4) . ?
C23 C24 1.375(4) . ?
C24 C25 1.369(4) . ?
C25 C26 1.372(4) . ?
C27 C28 1.372(4) . ?
C28 C29 1.357(5) . ?
C29 C30 1.362(5) . ?
C30 C31 1.392(4) . ?
